data_7202821
loop_
_publ_author_name
'Wu, Biao'
'Huang, Xiaojuan'
'Xia, Yazhao'
'Yang, Xiao-Juan'
'Janiak, Christoph'

_publ_section_title
;
 Oxo-anion binding by protonated (dimethylphenyl)(pyridyl)ureas
;
_journal_issue 8
_journal_name_full CrystEngComm
_journal_page_first 676
_journal_paper_doi 10.1039/b702278f
_journal_volume 9
_journal_year 2007
_chemical_formula_sum 'C14 H16 Cl N3 O5'
_chemical_formula_weight 341.75
_chemical_name_systematic
;
?
;
_space_group_IT_number 61
_symmetry_cell_setting orthorhombic
_symmetry_space_group_name_Hall '-P 2ac 2ab'
_symmetry_space_group_name_H-M 'P b c a'
_atom_sites_solution_hydrogens geom
_atom_sites_solution_primary direct
_atom_sites_solution_secondary difmap
_audit_creation_method SHELXL-97
_cell_angle_alpha 90.00
_cell_angle_beta 90.00
_cell_angle_gamma 90.00
_cell_formula_units_Z 8
_cell_length_a 11.659(2)
_cell_length_b 12.283(3)
_cell_length_c 21.669(4)
_cell_measurement_reflns_used 975
_cell_measurement_temperature 293(2)
_cell_measurement_theta_max 17.79
_cell_measurement_theta_min 2.57
_cell_volume 3103.2(11)
_computing_cell_refinement 'Bruker SMART'
_computing_data_collection 'Bruker SMART'
_computing_data_reduction 'Bruker SAINT'
_computing_molecular_graphics 'Bruker SHELXTL'
_computing_publication_material 'Bruker SHELXTL'
_computing_structure_refinement 'SHELXL-97 (Sheldrick, 1997)'
_computing_structure_solution 'SHELXS-97 (Sheldrick, 1990)'
_diffrn_ambient_temperature 293(2)
_diffrn_measured_fraction_theta_full 0.991
_diffrn_measured_fraction_theta_max 0.991
_diffrn_measurement_device_type 'CCD area detector'
_diffrn_measurement_method 'phi and omega scans'
_diffrn_radiation_monochromator graphite
_diffrn_radiation_source 'fine-focus sealed tube'
_diffrn_radiation_type MoK\a
_diffrn_radiation_wavelength 0.71073
_diffrn_reflns_av_R_equivalents 0.0762
_diffrn_reflns_av_sigmaI/netI 0.0912
_diffrn_reflns_limit_h_max 15
_diffrn_reflns_limit_h_min -15
_diffrn_reflns_limit_k_max 16
_diffrn_reflns_limit_k_min -14
_diffrn_reflns_limit_l_max 28
_diffrn_reflns_limit_l_min -25
_diffrn_reflns_number 18593
_diffrn_reflns_theta_full 28.18
_diffrn_reflns_theta_max 28.18
_diffrn_reflns_theta_min 2.57
_exptl_absorpt_coefficient_mu 0.276
_exptl_absorpt_correction_T_max 0.9536
_exptl_absorpt_correction_T_min 0.9433
_exptl_absorpt_correction_type multi-scan
_exptl_absorpt_process_details 'SADABS(Bruker, 2000)'
_exptl_crystal_colour colorless
_exptl_crystal_density_diffrn 1.463
_exptl_crystal_density_meas ?
_exptl_crystal_density_method 'not measured'
_exptl_crystal_description block
_exptl_crystal_F_000 1424
_exptl_crystal_size_max 0.21
_exptl_crystal_size_mid 0.20
_exptl_crystal_size_min 0.17
_refine_diff_density_max 0.406
_refine_diff_density_min -0.315
_refine_diff_density_rms 0.059
_refine_ls_extinction_method none
_refine_ls_goodness_of_fit_ref 0.850
_refine_ls_hydrogen_treatment constr
_refine_ls_matrix_type full
_refine_ls_number_parameters 208
_refine_ls_number_reflns 3782
_refine_ls_number_restraints 0
_refine_ls_restrained_S_all 0.850
_refine_ls_R_factor_all 0.1432
_refine_ls_R_factor_gt 0.0567
_refine_ls_shift/su_max 0.000
_refine_ls_shift/su_mean 0.000
_refine_ls_structure_factor_coef Fsqd
_refine_ls_weighting_details 'calc w=1/[\s^2^(Fo^2^)+(0.1120P)^2^+0.0000P] where P=(Fo^2^+2Fc^2^)/3'
_refine_ls_weighting_scheme calc
_refine_ls_wR_factor_gt 0.1642
_refine_ls_wR_factor_ref 0.1922
_reflns_number_gt 1511
_reflns_number_total 3782
_reflns_threshold_expression >2sigma(I)
_cod_data_source_file b702278f.txt
_cod_data_source_block compound_6
_cod_depositor_comments
;
The following automatic conversions were performed:
'_symmetry_cell_setting' value 'Orthorhombic' changed to 'orthorhombic'
according to '/home/saulius/struct/CIF-dictionaries/cif_core.dic'
dictionary named 'cif_core.dic' version 2.4.1 from 2010-06-29.

Automatic conversion script
Id: cif_fix_enum 1527 2010-12-29 10:47:43Z saulius 

The following automatic conversions were performed:

'_exptl_crystal_density_meas' value 'none' was changed to '?' - the
value is perceived as not measured.

Automatic conversion script
Id: cif_fix_values 3008 2015-01-20 13:52:24Z robertas 
;
_cod_original_sg_symbol_H-M Pbca
_cod_database_code 7202821

loop_
_symmetry_equiv_pos_as_xyz
'x, y, z'
'-x+1/2, -y, z+1/2'
'-x, y+1/2, -z+1/2'
'x+1/2, -y+1/2, -z'
'-x, -y, -z'
'x-1/2, y, -z-1/2'
'x, -y-1/2, z-1/2'
'-x-1/2, y-1/2, z'

loop_
_atom_site_label
_atom_site_type_symbol
_atom_site_fract_x
_atom_site_fract_y
_atom_site_fract_z
_atom_site_U_iso_or_equiv
_atom_site_adp_type
_atom_site_occupancy
_atom_site_symmetry_multiplicity
_atom_site_calc_flag
_atom_site_refinement_flags
_atom_site_disorder_assembly
_atom_site_disorder_group
Cl Cl -0.29515(7) -0.05903(7) 0.56504(4) 0.0550(3) Uani 1 1 d . . .
O5 O -0.3100(3) -0.1513(3) 0.52956(19) 0.1400(16) Uani 1 1 d . . .
O2 O -0.3915(3) -0.0452(3) 0.60401(16) 0.1091(11) Uani 1 1 d . . .
O3 O -0.1938(2) -0.0735(2) 0.60166(14) 0.0856(9) Uani 1 1 d . . .
O4 O -0.2815(3) 0.0364(3) 0.53025(17) 0.1265(14) Uani 1 1 d . . .
O1 O -0.09983(19) 0.18604(19) 0.40995(9) 0.0535(6) Uani 1 1 d . . .
N1 N -0.0261(3) 0.0933(2) 0.58595(13) 0.0607(8) Uani 1 1 d . . .
H1B H -0.0737 0.0419 0.5943 0.073 Uiso 1 1 calc R . .
N2 N 0.0401(2) 0.2802(2) 0.46039(11) 0.0465(7) Uani 1 1 d . . .
H2A H 0.0886 0.3325 0.4563 0.056 Uiso 1 1 calc R . .
N3 N -0.0211(2) 0.3374(2) 0.36619(12) 0.0469(7) Uani 1 1 d . . .
H3B H 0.0297 0.3875 0.3704 0.056 Uiso 1 1 calc R . .
C1 C -0.0330(3) 0.1416(3) 0.53070(16) 0.0526(9) Uani 1 1 d . . .
H1A H -0.0891 0.1205 0.5027 0.063 Uiso 1 1 calc R . .
C2 C 0.0436(2) 0.2228(3) 0.51563(14) 0.0418(8) Uani 1 1 d . . .
C3 C 0.1252(3) 0.2514(3) 0.55987(15) 0.0493(8) Uani 1 1 d . . .
H3A H 0.1782 0.3059 0.5512 0.059 Uiso 1 1 calc R . .
C4 C 0.1280(3) 0.1999(3) 0.61584(17) 0.0574(9) Uani 1 1 d . . .
H4A H 0.1829 0.2192 0.6450 0.069 Uiso 1 1 calc R . .
C5 C 0.0509(3) 0.1208(3) 0.62868(17) 0.0608(10) Uani 1 1 d . . .
H5A H 0.0516 0.0860 0.6668 0.073 Uiso 1 1 calc R . .
C6 C -0.0324(3) 0.2623(3) 0.41191(14) 0.0447(8) Uani 1 1 d . . .
C7 C -0.0891(3) 0.3372(2) 0.31171(14) 0.0420(8) Uani 1 1 d . . .
C8 C -0.0826(3) 0.2511(3) 0.27015(15) 0.0504(9) Uani 1 1 d . . .
C9 C -0.1532(3) 0.2544(3) 0.21849(17) 0.0677(11) Uani 1 1 d . . .
H9A H -0.1520 0.1967 0.1907 0.081 Uiso 1 1 calc R . .
C10 C -0.2239(3) 0.3406(4) 0.20784(17) 0.0716(11) Uani 1 1 d . . .
H10A H -0.2704 0.3411 0.1730 0.086 Uiso 1 1 calc R . .
C11 C -0.2271(3) 0.4270(3) 0.24820(19) 0.0646(10) Uani 1 1 d . . .
H11A H -0.2735 0.4867 0.2396 0.077 Uiso 1 1 calc R . .
C12 C -0.1620(3) 0.4258(3) 0.30152(16) 0.0509(9) Uani 1 1 d . . .
C13 C -0.0001(3) 0.1582(3) 0.27853(17) 0.0699(11) Uani 1 1 d . . .
H13A H 0.0422 0.1682 0.3161 0.105 Uiso 1 1 calc R . .
H13B H 0.0521 0.1560 0.2443 0.105 Uiso 1 1 calc R . .
H13C H -0.0420 0.0910 0.2805 0.105 Uiso 1 1 calc R . .
C14 C -0.1721(3) 0.5169(3) 0.34746(17) 0.0676(11) Uani 1 1 d . . .
H14A H -0.2253 0.5703 0.3323 0.101 Uiso 1 1 calc R . .
H14B H -0.0984 0.5501 0.3533 0.101 Uiso 1 1 calc R . .
H14C H -0.1992 0.4886 0.3861 0.101 Uiso 1 1 calc R . .

loop_
_atom_site_aniso_label
_atom_site_aniso_U_11
_atom_site_aniso_U_22
_atom_site_aniso_U_33
_atom_site_aniso_U_23
_atom_site_aniso_U_13
_atom_site_aniso_U_12
Cl 0.0487(5) 0.0494(5) 0.0667(6) -0.0010(4) 0.0028(4) -0.0015(4)
O5 0.088(2) 0.134(3) 0.198(4) -0.114(3) -0.008(2) -0.015(2)
O2 0.089(2) 0.095(3) 0.144(3) 0.015(2) 0.053(2) 0.0271(17)
O3 0.0730(18) 0.084(2) 0.099(2) 0.0205(16) -0.0270(16) -0.0052(15)
O4 0.079(2) 0.144(3) 0.157(3) 0.100(3) -0.011(2) -0.015(2)
O1 0.0549(13) 0.0533(15) 0.0523(14) 0.0042(11) -0.0068(11) -0.0159(12)
N1 0.0615(19) 0.0583(19) 0.0624(19) 0.0109(16) -0.0063(17) -0.0130(15)
N2 0.0416(14) 0.0513(17) 0.0465(16) 0.0034(14) -0.0030(13) -0.0112(13)
N3 0.0492(15) 0.0441(16) 0.0473(15) 0.0041(13) -0.0065(13) -0.0137(12)
C1 0.0482(19) 0.057(2) 0.052(2) 0.0088(17) -0.0086(17) -0.0049(17)
C2 0.0341(16) 0.0465(19) 0.0449(19) -0.0009(15) 0.0023(15) 0.0047(14)
C3 0.0414(18) 0.050(2) 0.056(2) 0.0006(17) -0.0022(17) 0.0010(15)
C4 0.055(2) 0.055(2) 0.062(2) 0.0034(19) -0.0147(19) 0.0011(17)
C5 0.071(2) 0.058(2) 0.053(2) 0.0096(18) -0.012(2) 0.001(2)
C6 0.0388(17) 0.048(2) 0.047(2) -0.0067(16) -0.0017(16) -0.0024(16)
C7 0.0420(16) 0.0422(18) 0.0417(18) 0.0044(15) -0.0005(15) -0.0055(14)
C8 0.0538(19) 0.051(2) 0.047(2) 0.0002(16) 0.0048(17) -0.0076(17)
C9 0.080(3) 0.075(3) 0.048(2) -0.005(2) -0.004(2) -0.019(2)
C10 0.070(3) 0.087(3) 0.058(3) 0.018(2) -0.022(2) -0.016(2)
C11 0.059(2) 0.065(3) 0.070(3) 0.021(2) -0.012(2) -0.0024(19)
C12 0.0465(18) 0.054(2) 0.053(2) 0.0067(17) 0.0036(18) -0.0099(16)
C13 0.080(3) 0.056(2) 0.074(3) -0.014(2) 0.003(2) 0.010(2)
C14 0.069(2) 0.048(2) 0.086(3) -0.003(2) 0.008(2) 0.0023(18)

loop_
_atom_type_symbol
_atom_type_description
_atom_type_scat_dispersion_real
_atom_type_scat_dispersion_imag
_atom_type_scat_source
C C 0.0033 0.0016 'International Tables Vol C Tables 4.2.6.8 and 6.1.1.4'
H H 0.0000 0.0000 'International Tables Vol C Tables 4.2.6.8 and 6.1.1.4'
N N 0.0061 0.0033 'International Tables Vol C Tables 4.2.6.8 and 6.1.1.4'
O O 0.0106 0.0060 'International Tables Vol C Tables 4.2.6.8 and 6.1.1.4'
Cl Cl 0.1484 0.1585 'International Tables Vol C Tables 4.2.6.8 and 6.1.1.4'

loop_
_geom_angle_atom_site_label_1
_geom_angle_atom_site_label_2
_geom_angle_atom_site_label_3
_geom_angle
_geom_angle_site_symmetry_1
_geom_angle_site_symmetry_3
_geom_angle_publ_flag
O5 Cl O4 113.7(3) . . ?
O5 Cl O2 109.3(2) . . ?
O4 Cl O2 108.1(2) . . ?
O5 Cl O3 108.1(2) . . ?
O4 Cl O3 107.92(18) . . ?
O2 Cl O3 109.8(2) . . ?
C5 N1 C1 123.3(3) . . ?
C5 N1 H1B 118.3 . . ?
C1 N1 H1B 118.3 . . ?
C6 N2 C2 126.8(3) . . ?
C6 N2 H2A 116.6 . . ?
C2 N2 H2A 116.6 . . ?
C6 N3 C7 123.4(2) . . ?
C6 N3 H3B 118.3 . . ?
C7 N3 H3B 118.3 . . ?
N1 C1 C2 119.6(3) . . ?
N1 C1 H1A 120.2 . . ?
C2 C1 H1A 120.2 . . ?
C1 C2 N2 123.5(3) . . ?
C1 C2 C3 117.4(3) . . ?
N2 C2 C3 119.0(3) . . ?
C4 C3 C2 120.6(3) . . ?
C4 C3 H3A 119.7 . . ?
C2 C3 H3A 119.7 . . ?
C5 C4 C3 119.9(3) . . ?
C5 C4 H4A 120.0 . . ?
C3 C4 H4A 120.0 . . ?
N1 C5 C4 119.1(3) . . ?
N1 C5 H5A 120.4 . . ?
C4 C5 H5A 120.4 . . ?
O1 C6 N3 123.8(3) . . ?
O1 C6 N2 123.2(3) . . ?
N3 C6 N2 113.0(3) . . ?
C8 C7 C12 121.5(3) . . ?
C8 C7 N3 120.6(3) . . ?
C12 C7 N3 117.9(3) . . ?
C9 C8 C7 117.9(3) . . ?
C9 C8 C13 119.8(3) . . ?
C7 C8 C13 122.2(3) . . ?
C10 C9 C8 121.1(4) . . ?
C10 C9 H9A 119.4 . . ?
C8 C9 H9A 119.4 . . ?
C9 C10 C11 120.6(3) . . ?
C9 C10 H10A 119.7 . . ?
C11 C10 H10A 119.7 . . ?
C10 C11 C12 120.5(3) . . ?
C10 C11 H11A 119.7 . . ?
C12 C11 H11A 119.7 . . ?
C11 C12 C7 118.3(3) . . ?
C11 C12 C14 120.1(3) . . ?
C7 C12 C14 121.5(3) . . ?
C8 C13 H13A 109.5 . . ?
C8 C13 H13B 109.5 . . ?
H13A C13 H13B 109.5 . . ?
C8 C13 H13C 109.5 . . ?
H13A C13 H13C 109.5 . . ?
H13B C13 H13C 109.5 . . ?
C12 C14 H14A 109.5 . . ?
C12 C14 H14B 109.5 . . ?
H14A C14 H14B 109.5 . . ?
C12 C14 H14C 109.5 . . ?
H14A C14 H14C 109.5 . . ?
H14B C14 H14C 109.5 . . ?

loop_
_geom_bond_atom_site_label_1
_geom_bond_atom_site_label_2
_geom_bond_distance
_geom_bond_site_symmetry_2
_geom_bond_publ_flag
Cl O5 1.380(3) . ?
Cl O4 1.403(3) . ?
Cl O2 1.415(3) . ?
Cl O3 1.434(3) . ?
O1 C6 1.224(4) . ?
N1 C5 1.333(4) . ?
N1 C1 1.339(4) . ?
N1 H1B 0.8600 . ?
N2 C6 1.366(4) . ?
N2 C2 1.390(4) . ?
N2 H2A 0.8600 . ?
N3 C6 1.360(4) . ?
N3 C7 1.422(4) . ?
N3 H3B 0.8600 . ?
C1 C2 1.378(4) . ?
C1 H1A 0.9300 . ?
C2 C3 1.396(4) . ?
C3 C4 1.368(5) . ?
C3 H3A 0.9300 . ?
C4 C5 1.352(5) . ?
C4 H4A 0.9300 . ?
C5 H5A 0.9300 . ?
C7 C8 1.391(4) . ?
C7 C12 1.399(5) . ?
C8 C9 1.390(5) . ?
C8 C13 1.504(5) . ?
C9 C10 1.361(5) . ?
C9 H9A 0.9300 . ?
C10 C11 1.376(5) . ?
C10 H10A 0.9300 . ?
C11 C12 1.383(5) . ?
C11 H11A 0.9300 . ?
C12 C14 1.503(4) . ?
C13 H13A 0.9600 . ?
C13 H13B 0.9600 . ?
C13 H13C 0.9600 . ?
C14 H14A 0.9600 . ?
C14 H14B 0.9600 . ?
C14 H14C 0.9600 . ?

loop_
_geom_hbond_atom_site_label_D
_geom_hbond_atom_site_label_H
_geom_hbond_atom_site_label_A
_geom_hbond_distance_DH
_geom_hbond_distance_HA
_geom_hbond_distance_DA
_geom_hbond_angle_DHA
_geom_hbond_site_symmetry_A
C1 H1A O1 0.93 2.17 2.784(4) 122.9 .
C3 H3A O1 0.93 2.72 3.361(4) 126.5 4_556
C13 H13A O1 0.96 2.63 3.095(4) 110.1 .
N3 H3B O2 0.86 2.21 3.037(4) 160.0 4_556
C14 H14B O2 0.96 2.58 3.454(5) 150.9 4_556
N1 H1B O3 0.86 2.00 2.853(4) 171.8 .
N1 H1B O4 0.86 2.79 3.289(4) 118.2 .
N2 H2A O4 0.86 2.23 3.072(5) 166.5 4_556
C1 H1A O4 0.93 2.54 3.173(4) 125.5 .
C3 H3A O4 0.93 2.66 3.433(5) 140.7 4_556

loop_
_geom_torsion_atom_site_label_1
_geom_torsion_atom_site_label_2
_geom_torsion_atom_site_label_3
_geom_torsion_atom_site_label_4
_geom_torsion
_geom_torsion_site_symmetry_1
_geom_torsion_site_symmetry_2
_geom_torsion_site_symmetry_3
_geom_torsion_site_symmetry_4
_geom_torsion_publ_flag
C5 N1 C1 C2 1.2(5) . . . . ?
N1 C1 C2 N2 -177.5(3) . . . . ?
N1 C1 C2 C3 -0.5(5) . . . . ?
C6 N2 C2 C1 -4.2(5) . . . . ?
C6 N2 C2 C3 178.9(3) . . . . ?
C1 C2 C3 C4 0.1(5) . . . . ?
N2 C2 C3 C4 177.1(3) . . . . ?
C2 C3 C4 C5 -0.2(5) . . . . ?
C1 N1 C5 C4 -1.4(5) . . . . ?
C3 C4 C5 N1 0.9(5) . . . . ?
C7 N3 C6 O1 1.9(5) . . . . ?
C7 N3 C6 N2 -178.5(3) . . . . ?
C2 N2 C6 O1 -5.2(5) . . . . ?
C2 N2 C6 N3 175.1(3) . . . . ?
C6 N3 C7 C8 -63.7(4) . . . . ?
C6 N3 C7 C12 116.3(3) . . . . ?
C12 C7 C8 C9 -1.5(5) . . . . ?
N3 C7 C8 C9 178.5(3) . . . . ?
C12 C7 C8 C13 176.6(3) . . . . ?
N3 C7 C8 C13 -3.5(5) . . . . ?
C7 C8 C9 C10 1.9(5) . . . . ?
C13 C8 C9 C10 -176.1(3) . . . . ?
C8 C9 C10 C11 0.0(6) . . . . ?
C9 C10 C11 C12 -2.5(6) . . . . ?
C10 C11 C12 C7 2.9(5) . . . . ?
C10 C11 C12 C14 -175.8(3) . . . . ?
C8 C7 C12 C11 -0.9(5) . . . . ?
N3 C7 C12 C11 179.1(3) . . . . ?
C8 C7 C12 C14 177.8(3) . . . . ?
N3 C7 C12 C14 -2.2(4) . . . . ?

loop_
_cod_related_entry_id
_cod_related_entry_database
_cod_related_entry_code
1 ChemSpider 21149167
